data_2008910
loop_
_publ_author_name
'Bujak, Maciej'
'Osadczuk, Przemys\/law'
'Zaleski, Jacek'

_publ_section_title
;
 <i>N</i>,<i>N</i>,<i>N</i>',<i>N</i>'-Tetramethylguanidinium
 tetrachloroantimonate(III) at 295 and 92K
;
_journal_issue 9
_journal_name_full 'Acta Crystallographica Section C'
_journal_page_first 1443
_journal_page_last 1447
_journal_paper_doi 10.1107/S0108270199008264
_journal_volume 55
_journal_year 1999
_chemical_formula_iupac '(C5 H14 N3) [Sb Cl4]'
_chemical_formula_sum 'C5 H14 Cl4 N3 Sb'
_chemical_formula_weight 379.74
_chemical_name_systematic
;
1,1,3,3--Tetramethylguanidinum tetrachloroantimonate(III)
;
_space_group_IT_number 2
_symmetry_cell_setting triclinic
_symmetry_space_group_name_Hall '-P 1'
_symmetry_space_group_name_H-M 'P -1'
_audit_creation_method SHELXL-97
_cell_angle_alpha 101.55(3)
_cell_angle_beta 104.51(3)
_cell_angle_gamma 103.52(3)
_cell_formula_units_Z 2
_cell_length_a 7.873(2)
_cell_length_b 8.985(2)
_cell_length_c 10.412(2)
_cell_measurement_reflns_used 35
_cell_measurement_temperature 295(2)
_cell_measurement_theta_max 17
_cell_measurement_theta_min 7
_cell_volume 666.6(3)
_computing_cell_refinement 'KM-4 Software'
_computing_data_collection 'KM-4 Software (Kuma Diffraction, 1996)'
_computing_data_reduction 'KM-4 Software'
_computing_molecular_graphics 'SHELXTL (Sheldrick, 1990)'
_computing_publication_material SHELX97
_computing_structure_refinement SHELX97
_computing_structure_solution 'SHELX97 (Sheldrick, 1997)'
_diffrn_ambient_temperature 295(2)
_diffrn_measured_fraction_theta_full 0.992
_diffrn_measured_fraction_theta_max 0.992
_diffrn_measurement_device_type 'Kuma KM-4'
_diffrn_measurement_method \w-\q
_diffrn_radiation_monochromator graphite
_diffrn_radiation_source 'fine-focus sealed tube'
_diffrn_radiation_type MoK\a
_diffrn_radiation_wavelength 0.71073
_diffrn_reflns_av_R_equivalents 0.020
_diffrn_reflns_av_sigmaI/netI 0.0252
_diffrn_reflns_limit_h_max 9
_diffrn_reflns_limit_h_min -9
_diffrn_reflns_limit_k_max 10
_diffrn_reflns_limit_k_min -10
_diffrn_reflns_limit_l_max 12
_diffrn_reflns_limit_l_min -12
_diffrn_reflns_number 5177
_diffrn_reflns_theta_full 26.05
_diffrn_reflns_theta_max 26.05
_diffrn_reflns_theta_min 2.42
_diffrn_standards_decay_% 0.8
_diffrn_standards_interval_count 50
_diffrn_standards_number 2
_exptl_absorpt_coefficient_mu 2.838
_exptl_absorpt_correction_T_max 0.427
_exptl_absorpt_correction_T_min 0.356
_exptl_absorpt_correction_type 'empirical via \y scans (Sheldrick, 1990)'
_exptl_crystal_colour colourless
_exptl_crystal_density_diffrn 1.892
_exptl_crystal_density_meas 1.880(10)
_exptl_crystal_density_method flotation
_exptl_crystal_description irregular
_exptl_crystal_F_000 368
_exptl_crystal_size_max 0.40
_exptl_crystal_size_mid 0.40
_exptl_crystal_size_min 0.30
_refine_diff_density_max 0.879
_refine_diff_density_min -0.663
_refine_ls_extinction_coef 0.258(8)
_refine_ls_extinction_method SHELX97
_refine_ls_goodness_of_fit_ref 1.244
_refine_ls_hydrogen_treatment constr
_refine_ls_matrix_type full
_refine_ls_number_parameters 121
_refine_ls_number_reflns 2612
_refine_ls_number_restraints 0
_refine_ls_restrained_S_all 1.244
_refine_ls_R_factor_all 0.043
_refine_ls_R_factor_gt 0.035
_refine_ls_shift/su_max 0.001
_refine_ls_shift/su_mean 0.000
_refine_ls_structure_factor_coef Fsqd
_refine_ls_weighting_details 'w = 1/[\s^2^(Fo^2^)+(0.0326P)^2^+2.2466P] where P = (Fo^2^+2Fc^2^)/3'
_refine_ls_weighting_scheme calc
_refine_ls_wR_factor_ref 0.096
_reflns_number_gt 2307
_reflns_number_total 2612
_reflns_threshold_expression I>2\s(I)
_cod_data_source_file gd1040.cif
_cod_data_source_block 1
_cod_depositor_comments
;
The following automatic conversions were performed:

'_refine_ls_weighting_scheme' value 'calc w =
1/[\s^2^(Fo^2^)+(0.0326P)^2^+2.2466P] where P = (Fo^2^+2Fc^2^)/3' was
changed to 'calc'. New tag '_refine_ls_weighting_details' was
created. The value of the new tag was set to 'w =
1/[\s^2^(Fo^2^)+(0.0326P)^2^+2.2466P] where P = (Fo^2^+2Fc^2^)/3'.

Automatic conversion script
Id: cif_fix_values 3143 2015-03-26 13:38:13Z robertas 
;
_cod_database_code 2008910

loop_
_symmetry_equiv_pos_as_xyz
'x, y, z'
'-x, -y, -z'

loop_
_atom_site_label
_atom_site_fract_x
_atom_site_fract_y
_atom_site_fract_z
_atom_site_U_iso_or_equiv
_atom_site_adp_type
_atom_site_calc_flag
_atom_site_refinement_flags
_atom_site_occupancy
_atom_site_disorder_assembly
_atom_site_disorder_group
_atom_site_type_symbol
Sb1 0.68848(5) 0.90246(4) 0.93457(4) 0.0331(2) Uani d . 1 . . Sb
Cl1 0.9545(2) 0.8129(2) 1.04422(18) 0.0523(4) Uani d . 1 . . Cl
Cl2 0.3588(3) 0.9483(2) 0.79950(18) 0.0603(5) Uani d . 1 . . Cl
Cl3 0.6990(3) 0.7738(2) 0.70787(17) 0.0570(5) Uani d . 1 . . Cl
Cl4 0.4971(2) 0.6668(2) 0.95169(18) 0.0524(4) Uani d . 1 . . Cl
N1 0.9633(8) 0.4255(8) 1.2267(7) 0.068(2) Uani d . 1 . . N
H1A 0.8566 0.3619 1.2269 0.14(3) Uiso d R 1 . . H
H1B 1.0312 0.3856 1.1791 0.14(3) Uiso d R 1 . . H
N2 1.1781(8) 0.6720(6) 1.3008(6) 0.0487(13) Uani d . 1 . . N
N3 0.9126(9) 0.6334(7) 1.3665(6) 0.0545(14) Uani d . 1 . . N
C1 1.0198(9) 0.5797(8) 1.2974(6) 0.0443(14) Uani d . 1 . . C
C2 1.2673(11) 0.6276(10) 1.1969(9) 0.065(2) Uani d . 1 . . C
H2A 1.1848 0.5359 1.1249 0.125(13) Uiso d R 1 . . H
H2B 1.2989 0.7149 1.1584 0.125(13) Uiso d R 1 . . H
H2C 1.3768 0.6035 1.2397 0.125(13) Uiso d R 1 . . H
C3 1.2922(16) 0.8100(11) 1.4162(9) 0.091(3) Uani d . 1 . . C
H3A 1.2240 0.8304 1.4789 0.125(13) Uiso d R 1 . . H
H3B 1.4021 0.7896 1.4635 0.125(13) Uiso d R 1 . . H
H3C 1.3243 0.9010 1.3823 0.125(13) Uiso d R 1 . . H
C4 0.7753(12) 0.5223(11) 1.4023(8) 0.071(2) Uani d . 1 . . C
H4A 0.7830 0.4164 1.3733 0.125(13) Uiso d R 1 . . H
H4B 0.7985 0.5523 1.5003 0.125(13) Uiso d R 1 . . H
H4C 0.6547 0.5256 1.3566 0.125(13) Uiso d R 1 . . H
C5 0.894(2) 0.7910(13) 1.3799(13) 0.107(4) Uani d . 1 . . C
H5A 0.9880 0.8567 1.3550 0.125(13) Uiso d R 1 . . H
H5B 0.7754 0.7800 1.3181 0.125(13) Uiso d R 1 . . H
H5C 0.8999 0.8393 1.4727 0.125(13) Uiso d R 1 . . H

loop_
_atom_site_aniso_label
_atom_site_aniso_U_11
_atom_site_aniso_U_22
_atom_site_aniso_U_33
_atom_site_aniso_U_12
_atom_site_aniso_U_13
_atom_site_aniso_U_23
Sb1 0.0353(3) 0.0343(3) 0.0341(3) 0.01545(16) 0.01433(16) 0.00847(15)
Cl1 0.0472(9) 0.0574(10) 0.0568(9) 0.0243(7) 0.0107(7) 0.0223(8)
Cl2 0.0709(11) 0.0650(11) 0.0406(8) 0.0290(9) 0.0068(8) 0.0083(7)
Cl3 0.0718(11) 0.0710(11) 0.0394(8) 0.0370(9) 0.0261(8) 0.0097(7)
Cl4 0.0540(9) 0.0456(9) 0.0595(10) 0.0093(7) 0.0214(8) 0.0208(7)
N1 0.040(3) 0.058(4) 0.085(5) 0.010(3) 0.021(3) -0.023(3)
N2 0.054(3) 0.041(3) 0.044(3) 0.015(2) 0.005(2) 0.009(2)
N3 0.072(4) 0.057(3) 0.041(3) 0.036(3) 0.022(3) 0.005(3)
C1 0.051(4) 0.049(3) 0.031(3) 0.029(3) 0.003(3) 0.001(2)
C2 0.059(4) 0.069(5) 0.076(5) 0.027(4) 0.026(4) 0.020(4)
C3 0.127(9) 0.057(5) 0.052(5) -0.011(5) 0.011(5) 0.003(4)
C4 0.063(5) 0.087(6) 0.054(4) 0.020(4) 0.025(4) -0.005(4)
C5 0.189(13) 0.091(7) 0.115(8) 0.100(8) 0.103(9) 0.046(6)

loop_
_atom_type_symbol
_atom_type_description
_atom_type_scat_dispersion_real
_atom_type_scat_dispersion_imag
_atom_type_scat_source
C C 0.0033 0.0016 'International Tables Vol C Tables 4.2.6.8 and 6.1.1.4'
H H 0.0000 0.0000 'International Tables Vol C Tables 4.2.6.8 and 6.1.1.4'
N N 0.0061 0.0033 'International Tables Vol C Tables 4.2.6.8 and 6.1.1.4'
Cl Cl 0.1484 0.1585 'International Tables Vol C Tables 4.2.6.8 and 6.1.1.4'
Sb Sb -0.5866 1.5461 'International Tables Vol C Tables 4.2.6.8 and 6.1.1.4'

loop_
_geom_angle_atom_site_label_1
_geom_angle_atom_site_label_2
_geom_angle_atom_site_label_3
_geom_angle_site_symmetry_1
_geom_angle_site_symmetry_3
_geom_angle
_geom_angle_publ_flag
Cl1 Sb1 Cl1 . 2_777 76.63(6) y
Cl1 Sb1 Cl2 . . 170.38(6) y
Cl1 Sb1 Cl2 . 2_677 94.85(6) y
Cl1 Sb1 Cl3 . . 89.16(7) y
Cl1 Sb1 Cl4 . . 86.56(7) y
Cl2 Sb1 Cl1 . 2_777 112.24(6) y
Cl2 Sb1 Cl2 . 2_677 87.98(6) y
Cl2 Sb1 Cl1 2_677 2_777 96.34(7) y
Cl3 Sb1 Cl1 . 2_777 87.24(7) y
Cl3 Sb1 Cl2 . . 87.63(7) y
Cl3 Sb1 Cl2 . 2_677 175.15(6) y
Cl4 Sb1 Cl1 . 2_777 163.18(5) y
Cl4 Sb1 Cl2 . . 84.57(7) y
Cl4 Sb1 Cl2 . 2_677 84.36(7) y
Cl4 Sb1 Cl3 . . 93.16(8) y
Sb1 Cl1 Sb1 . 2_777 103.37(6) ?
Sb1 Cl2 Sb1 . 2_677 92.02(6) ?
C1 N1 H1A . . 119.5 ?
C1 N1 H1B . . 120.5 ?
H1A N1 H1B . . 120.0 ?
C1 N2 C2 . . 121.2(6) ?
C1 N2 C3 . . 123.6(7) ?
C1 N3 C4 . . 120.6(6) ?
C1 N3 C5 . . 122.6(7) ?
C2 N2 C3 . . 114.4(7) ?
C4 N3 C5 . . 115.2(7) ?
N1 C1 N3 . . 118.1(7) ?
N2 C1 N1 . . 119.7(6) ?
N2 C1 N3 . . 122.2(6) ?
N2 C2 H2A . . 109.7 ?
N2 C2 H2B . . 109.3 ?
H2A C2 H2B . . 109.5 ?
N2 C2 H2C . . 109.5 ?
H2A C2 H2C . . 109.5 ?
H2B C2 H2C . . 109.5 ?
N2 C3 H3A . . 109.0 ?
N2 C3 H3B . . 110.0 ?
H3A C3 H3B . . 109.5 ?
N2 C3 H3C . . 109.4 ?
H3A C3 H3C . . 109.5 ?
H3B C3 H3C . . 109.5 ?
N3 C4 H4A . . 109.5 ?
N3 C4 H4B . . 109.5 ?
H4A C4 H4B . . 109.5 ?
N3 C4 H4C . . 109.5 ?
H4A C4 H4C . . 109.5 ?
H4B C4 H4C . . 109.5 ?
N3 C5 H5A . . 110.5 ?
N3 C5 H5B . . 107.2 ?
H5A C5 H5B . . 109.5 ?
N3 C5 H5C . . 110.7 ?
H5A C5 H5C . . 109.5 ?
H5B C5 H5C . . 109.5 ?

loop_
_geom_bond_atom_site_label_1
_geom_bond_atom_site_label_2
_geom_bond_site_symmetry_2
_geom_bond_distance
_geom_bond_publ_flag
Sb1 Cl1 . 2.509(2) y
Sb1 Cl1 2_777 3.255(2) y
Sb1 Cl2 . 2.790(2) y
Sb1 Cl2 2_677 2.978(2) y
Sb1 Cl3 . 2.442(2) y
Sb1 Cl4 . 2.362(2) y
N1 C1 . 1.342(9) ?
N2 C1 . 1.314(9) ?
N2 C2 . 1.470(10) ?
N2 C3 . 1.459(9) ?
N3 C1 . 1.347(8) ?
N3 C4 . 1.466(11) ?
N3 C5 . 1.442(10) ?
N1 H1A . 0.9000 ?
N1 H1B . 0.9001 ?
C2 H2A . 0.9600 ?
C2 H2B . 0.9600 ?
C2 H2C . 0.9600 ?
C3 H3A . 0.9600 ?
C3 H3B . 0.9600 ?
C3 H3C . 0.9600 ?
C4 H4A . 0.9600 ?
C4 H4B . 0.9601 ?
C4 H4C . 0.9599 ?
C5 H5A . 0.9600 ?
C5 H5B . 0.9600 ?
C5 H5C . 0.9600 ?

loop_
_geom_hbond_atom_site_label_D
_geom_hbond_atom_site_label_H
_geom_hbond_atom_site_label_A
_geom_hbond_site_symmetry_A
_geom_hbond_distance_DH
_geom_hbond_distance_HA
_geom_hbond_distance_DA
_geom_hbond_angle_DHA
N1 H1B Cl1 2_767 0.90 2.68 3.479(6) 149
N1 H1B Cl3 2_767 0.90 2.96 3.542(7) 124
N1 H1A Cl2 2_667 0.90 2.82 3.618(7) 148
N1 H1A Cl4 2_667 0.90 2.86 3.447(7) 125

loop_
_geom_torsion_atom_site_label_1
_geom_torsion_atom_site_label_2
_geom_torsion_atom_site_label_3
_geom_torsion_atom_site_label_4
_geom_torsion_site_symmetry_1
_geom_torsion_site_symmetry_4
_geom_torsion
Cl4 Sb1 Cl1 Sb1 . 2_777 -179.42(6)
Cl3 Sb1 Cl1 Sb1 . 2_777 87.36(7)
Cl2 Sb1 Cl1 Sb1 . 2_777 157.8(3)
Cl2 Sb1 Cl1 Sb1 2_677 2_777 -95.38(7)
Cl1 Sb1 Cl1 Sb1 2_777 2_777 0.0
Cl4 Sb1 Cl2 Sb1 . 2_677 84.53(7)
Cl3 Sb1 Cl2 Sb1 . 2_677 177.93(7)
Cl1 Sb1 Cl2 Sb1 . 2_677 107.3(3)
Cl2 Sb1 Cl2 Sb1 2_677 2_677 0.0
Cl1 Sb1 Cl2 Sb1 2_777 2_677 -96.02(7)
C2 N2 C1 N1 . . 19.6(10)
C2 N2 C1 N3 . . -162.4(6)
C3 N2 C1 N1 . . -150.3(8)
C3 N2 C1 N3 . . 27.8(10)
C4 N3 C1 N1 . . 20.0(9)
C4 N3 C1 N2 . . -158.0(7)
C5 N3 C1 N2 . . 37.2(11)
C5 N3 C1 N1 . . -144.8(9)
